data_4103890
loop_
_publ_author_name
'Juri Ugolotti'
'Gerald Kehr'
'Roland Fr\"ohlich'
'Stefan Grimme'
'Gerhard Erker'

_publ_section_title
;
 Five-Membered Zirconacycloallenoids: Synthesis and Characterization of
 Members of a Unique Class of Internally Metal-Stabilized Bent Allenoid
 Compounds
;
_journal_name_full 'Journal of the American Chemical Society'
_journal_page_first 1996
_journal_page_last 2007
_journal_paper_doi 10.1021/ja8084302
_journal_volume 131
_journal_year 2009
_chemical_formula_sum 'C34 H33 B F10 Si2 Zr'
_chemical_formula_weight 789.81
_chemical_name_systematic
; 
 ? 
;
_space_group_IT_number 11
_symmetry_cell_setting monoclinic
_symmetry_space_group_name_Hall '-P 2yb'
_symmetry_space_group_name_H-M 'P 1 21/m 1'
_atom_sites_solution_hydrogens 'at B1 from difmap, others geom'
_atom_sites_solution_primary direct
_atom_sites_solution_secondary difmap
_audit_creation_method SHELXL-97
_cell_angle_alpha 90.00
_cell_angle_beta 104.946(1)
_cell_angle_gamma 90.00
_cell_formula_units_Z 2
_cell_length_a 10.0841(3)
_cell_length_b 15.8190(5)
_cell_length_c 11.5732(4)
_cell_measurement_reflns_used 3269
_cell_measurement_temperature 223(2)
_cell_measurement_theta_max 27.88
_cell_measurement_theta_min 0.41
_cell_volume 1783.70(10)
_computing_cell_refinement 'Collect (Nonius B.V., 1998)'
_computing_data_collection 'Collect (Nonius B.V., 1998)'
_computing_data_reduction 'Denzo-SMN (Otwinowski & Minor, 1997)'
_computing_molecular_graphics 'XP (BrukerAXS, 2000)'
_computing_publication_material 'SHELXL-97 (Sheldrick, 1997)'
_computing_structure_refinement 'SHELXL-97 (Sheldrick, 1997)'
_computing_structure_solution 'SHELXS-97 (Sheldrick, 1990)'
_diffrn_ambient_temperature 223(2)
_diffrn_measured_fraction_theta_full 0.996
_diffrn_measured_fraction_theta_max 0.996
_diffrn_measurement_device_type 'Nonius KappaCCD'
_diffrn_measurement_method '\w and \f scans'
_diffrn_radiation_monochromator graphite
_diffrn_radiation_source 'rotating anode Nonius FR591'
_diffrn_radiation_type MoK\a
_diffrn_radiation_wavelength 0.71073
_diffrn_reflns_av_R_equivalents 0.0685
_diffrn_reflns_av_sigmaI/netI 0.0825
_diffrn_reflns_limit_h_max 9
_diffrn_reflns_limit_h_min -13
_diffrn_reflns_limit_k_max 18
_diffrn_reflns_limit_k_min -20
_diffrn_reflns_limit_l_max 15
_diffrn_reflns_limit_l_min -15
_diffrn_reflns_number 12284
_diffrn_reflns_theta_full 27.88
_diffrn_reflns_theta_max 27.88
_diffrn_reflns_theta_min 2.09
_exptl_absorpt_coefficient_mu 0.451
_exptl_absorpt_correction_T_max 0.9734
_exptl_absorpt_correction_T_min 0.8765
_exptl_absorpt_correction_type multi-scan
_exptl_absorpt_process_details 'SORTAV (Blessing, 1995 & 1997)'
_exptl_crystal_colour yellow
_exptl_crystal_density_diffrn 1.471
_exptl_crystal_density_method 'not measured'
_exptl_crystal_description plate
_exptl_crystal_F_000 800
_exptl_crystal_size_max 0.30
_exptl_crystal_size_mid 0.20
_exptl_crystal_size_min 0.06
_refine_diff_density_max 1.482
_refine_diff_density_min -0.524
_refine_diff_density_rms 0.085
_refine_ls_extinction_method none
_refine_ls_goodness_of_fit_ref 1.019
_refine_ls_hydrogen_treatment mixed
_refine_ls_matrix_type full
_refine_ls_number_parameters 237
_refine_ls_number_reflns 4394
_refine_ls_number_restraints 6
_refine_ls_restrained_S_all 1.064
_refine_ls_R_factor_all 0.0957
_refine_ls_R_factor_gt 0.0557
_refine_ls_shift/su_max 0.000
_refine_ls_shift/su_mean 0.000
_refine_ls_structure_factor_coef Fsqd
_refine_ls_weighting_details 'calc w=1/[\s^2^(Fo^2^)+(0.0585P)^2^+1.4024P] where P=(Fo^2^+2Fc^2^)/3'
_refine_ls_weighting_scheme calc
_refine_ls_wR_factor_gt 0.1191
_refine_ls_wR_factor_ref 0.1356
_reflns_number_gt 3035
_reflns_number_total 4394
_reflns_threshold_expression >2sigma(I)
_cod_data_source_file ja8084302_si_004.cif
_cod_data_source_block erk4560
_cod_original_cell_volume 1783.7(1)
_cod_database_code 4103890

loop_
_symmetry_equiv_pos_as_xyz
'x, y, z'
'-x, y+1/2, -z'
'-x, -y, -z'
'x, -y-1/2, z'

loop_
_atom_site_label
_atom_site_type_symbol
_atom_site_fract_x
_atom_site_fract_y
_atom_site_fract_z
_atom_site_U_iso_or_equiv
_atom_site_adp_type
_atom_site_occupancy
_atom_site_symmetry_multiplicity
_atom_site_calc_flag
_atom_site_refinement_flags
Zr Zr -0.03162(5) 0.2500 0.39032(4) 0.02862(16) Uani 1 2 d S
B1 B 0.2404(6) 0.2500 0.5488(5) 0.0315(12) Uani 1 2 d S
H1 H 0.124(5) 0.2500 0.554(4) 0.038 Uiso 1 2 d S
C1 C 0.2220(5) 0.2500 0.4078(4) 0.0330(11) Uani 1 2 d S
C2 C 0.2053(5) 0.2500 0.3005(5) 0.0338(11) Uani 1 2 d S
Si11 Si 0.25312(16) 0.2500 0.15482(13) 0.0433(4) Uani 1 2 d S
C12 C 0.1902(5) 0.3468(3) 0.0672(4) 0.0625(13) Uani 1 1 d .
H12A H 0.2310 0.3962 0.1123 0.094 Uiso 1 1 calc R
H12B H 0.0911 0.3498 0.0516 0.094 Uiso 1 1 calc R
H12C H 0.2157 0.3449 -0.0080 0.094 Uiso 1 1 calc R
C13 C 0.4449(7) 0.2500 0.2055(6) 0.0619(18) Uani 1 2 d S
H13A H 0.4760 0.3011 0.2508 0.093 Uiso 0.50 1 calc PR
H13B H 0.4825 0.2479 0.1364 0.093 Uiso 1 2 calc SR
H13C H 0.4757 0.2010 0.2557 0.093 Uiso 0.50 1 calc PR
C3 C -0.0862(5) 0.2500 0.1877(5) 0.0362(12) Uani 1 2 d S
C4 C -0.1342(6) 0.2500 0.0807(5) 0.0420(13) Uani 1 2 d S
Si41 Si -0.2228(2) 0.2500 -0.07764(17) 0.0876(8) Uani 1 2 d S
C42 C -0.1765(9) 0.1560(7) -0.1499(7) 0.192(4) Uani 1 1 d U
H42A H -0.2310 0.1537 -0.2322 0.288 Uiso 1 1 calc R
H42B H -0.1940 0.1059 -0.1076 0.288 Uiso 1 1 calc R
H42C H -0.0799 0.1583 -0.1482 0.288 Uiso 1 1 calc R
C43 C -0.4083(7) 0.2500 -0.0956(6) 0.074(2) Uani 1 2 d S
H43A H -0.4552 0.2500 -0.1801 0.111 Uiso 1 2 calc SR
H43B H -0.4340 0.3001 -0.0581 0.111 Uiso 0.50 1 calc PR
H43C H -0.4340 0.1999 -0.0581 0.111 Uiso 0.50 1 calc PR
C21 C 0.3197(4) 0.1661(2) 0.6149(3) 0.0344(8) Uani 1 1 d .
C22 C 0.4309(4) 0.1288(3) 0.5833(4) 0.0469(10) Uani 1 1 d .
F22 F 0.4733(3) 0.15923(18) 0.4905(3) 0.0697(8) Uani 1 1 d .
C23 C 0.5034(4) 0.0615(3) 0.6439(5) 0.0574(12) Uani 1 1 d .
F23 F 0.6100(3) 0.0289(2) 0.6096(3) 0.0882(10) Uani 1 1 d .
C24 C 0.4668(5) 0.0292(3) 0.7412(4) 0.0587(12) Uani 1 1 d .
F24 F 0.5366(3) -0.03705(17) 0.8016(3) 0.0904(10) Uani 1 1 d .
C25 C 0.3591(5) 0.0634(3) 0.7760(4) 0.0484(10) Uani 1 1 d .
F25 F 0.3251(3) 0.03140(16) 0.8722(2) 0.0734(8) Uani 1 1 d .
C26 C 0.2886(4) 0.1298(2) 0.7131(3) 0.0393(9) Uani 1 1 d .
F26 F 0.1835(3) 0.16078(15) 0.7524(2) 0.0570(7) Uani 1 1 d .
C50 C -0.0604(4) 0.0910(2) 0.3430(4) 0.0459(10) Uani 1 1 d .
C51 C 0.0027(5) 0.1007(3) 0.4650(4) 0.0556(12) Uani 1 1 d .
H51 H 0.0924 0.0834 0.5036 0.067 Uiso 1 1 calc R
C52 C -0.0887(6) 0.1401(3) 0.5204(4) 0.0651(14) Uani 1 1 d .
H52 H -0.0712 0.1543 0.6018 0.078 Uiso 1 1 calc R
C53 C -0.2089(5) 0.1544(3) 0.4342(5) 0.0624(13) Uani 1 1 d .
H53 H -0.2887 0.1789 0.4471 0.075 Uiso 1 1 calc R
C54 C -0.1925(4) 0.1264(2) 0.3246(4) 0.0485(10) Uani 1 1 d .
H54 H -0.2585 0.1304 0.2508 0.058 Uiso 1 1 calc R
C501 C -0.0021(6) 0.0482(3) 0.2525(5) 0.0734(16) Uani 1 1 d .
H50A H 0.0972 0.0520 0.2768 0.110 Uiso 1 1 calc R
H50B H -0.0363 0.0754 0.1755 0.110 Uiso 1 1 calc R
H50C H -0.0294 -0.0108 0.2464 0.110 Uiso 1 1 calc R

loop_
_atom_site_aniso_label
_atom_site_aniso_U_11
_atom_site_aniso_U_22
_atom_site_aniso_U_33
_atom_site_aniso_U_23
_atom_site_aniso_U_13
_atom_site_aniso_U_12
Zr 0.0232(2) 0.0340(3) 0.0286(3) 0.000 0.00668(18) 0.000
B1 0.024(3) 0.038(3) 0.030(3) 0.000 0.003(2) 0.000
C1 0.025(2) 0.046(3) 0.031(3) 0.000 0.012(2) 0.000
C2 0.022(2) 0.043(3) 0.037(3) 0.000 0.007(2) 0.000
Si11 0.0363(9) 0.0651(10) 0.0315(8) 0.000 0.0141(7) 0.000
C12 0.054(3) 0.089(3) 0.048(3) 0.015(2) 0.019(2) -0.007(3)
C13 0.044(4) 0.088(5) 0.060(4) 0.000 0.024(3) 0.000
C3 0.032(3) 0.033(3) 0.041(3) 0.000 0.005(2) 0.000
C4 0.040(3) 0.049(3) 0.035(3) 0.000 0.008(2) 0.000
Si41 0.0410(11) 0.188(3) 0.0287(9) 0.000 0.0000(8) 0.000
C42 0.137(6) 0.284(9) 0.132(6) -0.131(6) -0.008(5) 0.067(6)
C43 0.055(4) 0.103(6) 0.056(4) 0.000 0.001(3) 0.000
C21 0.0295(19) 0.042(2) 0.0295(18) -0.0034(15) 0.0034(15) 0.0007(15)
C22 0.037(2) 0.056(2) 0.047(2) -0.0015(19) 0.0089(18) 0.0055(19)
F22 0.0535(16) 0.091(2) 0.0749(18) 0.0177(15) 0.0354(14) 0.0231(14)
C23 0.043(3) 0.056(3) 0.069(3) -0.007(2) 0.008(2) 0.019(2)
F23 0.066(2) 0.093(2) 0.107(2) 0.0020(18) 0.0252(17) 0.0437(17)
C24 0.062(3) 0.044(2) 0.058(3) 0.003(2) -0.005(2) 0.014(2)
F24 0.095(2) 0.0625(18) 0.096(2) 0.0202(16) -0.0059(18) 0.0382(16)
C25 0.059(3) 0.044(2) 0.035(2) 0.0032(18) 0.0006(19) 0.002(2)
F25 0.108(2) 0.0599(16) 0.0504(16) 0.0179(12) 0.0161(15) 0.0116(16)
C26 0.041(2) 0.043(2) 0.031(2) -0.0031(16) 0.0038(17) 0.0029(17)
F26 0.0695(17) 0.0640(15) 0.0456(14) 0.0130(11) 0.0296(12) 0.0168(13)
C50 0.049(3) 0.033(2) 0.057(3) 0.0021(18) 0.016(2) -0.0102(17)
C51 0.047(3) 0.044(2) 0.064(3) 0.018(2) -0.008(2) -0.015(2)
C52 0.084(4) 0.071(3) 0.043(3) 0.005(2) 0.022(3) -0.031(3)
C53 0.050(3) 0.063(3) 0.085(4) -0.005(3) 0.038(3) -0.020(2)
C54 0.038(2) 0.046(2) 0.054(3) 0.0043(19) -0.0021(19) -0.0164(18)
C501 0.100(4) 0.039(2) 0.097(4) -0.009(2) 0.053(4) -0.005(2)

loop_
_atom_type_symbol
_atom_type_description
_atom_type_scat_dispersion_real
_atom_type_scat_dispersion_imag
_atom_type_scat_source
C C 0.0033 0.0016 'International Tables Vol C Tables 4.2.6.8 and 6.1.1.4'
H H 0.0000 0.0000 'International Tables Vol C Tables 4.2.6.8 and 6.1.1.4'
B B 0.0013 0.0007 'International Tables Vol C Tables 4.2.6.8 and 6.1.1.4'
F F 0.0171 0.0103 'International Tables Vol C Tables 4.2.6.8 and 6.1.1.4'
Si Si 0.0817 0.0704 'International Tables Vol C Tables 4.2.6.8 and 6.1.1.4'
Zr Zr -2.9673 0.5597 'International Tables Vol C Tables 4.2.6.8 and 6.1.1.4'

loop_
_geom_angle_atom_site_label_1
_geom_angle_atom_site_label_2
_geom_angle_atom_site_label_3
_geom_angle
_geom_angle_site_symmetry_1
_geom_angle_site_symmetry_3
C3 Zr C52 126.85(13) . 4_565
C3 Zr C52 126.85(13) . .
C52 Zr C52 89.8(3) 4_565 .
C3 Zr C53 102.43(16) . .
C52 Zr C53 90.63(18) 4_565 .
C52 Zr C53 32.22(16) . .
C3 Zr C53 102.43(16) . 4_565
C52 Zr C53 32.22(16) 4_565 4_565
C52 Zr C53 90.63(18) . 4_565
C53 Zr C53 74.8(2) . 4_565
C3 Zr C51 109.37(11) . 4_565
C52 Zr C51 32.65(16) 4_565 4_565
C52 Zr C51 119.16(19) . 4_565
C53 Zr C51 122.96(17) . 4_565
C53 Zr C51 53.17(16) 4_565 4_565
C3 Zr C51 109.37(11) . .
C52 Zr C51 119.16(19) 4_565 .
C52 Zr C51 32.65(16) . .
C53 Zr C51 53.17(16) . .
C53 Zr C51 122.96(17) 4_565 .
C51 Zr C51 140.7(2) 4_565 .
C3 Zr C1 93.09(17) . .
C52 Zr C1 110.13(16) 4_565 .
C52 Zr C1 110.13(16) . .
C53 Zr C1 138.78(13) . .
C53 Zr C1 138.78(13) 4_565 .
C51 Zr C1 85.70(11) 4_565 .
C51 Zr C1 85.70(11) . .
C3 Zr C54 73.93(13) . .
C52 Zr C54 119.77(18) 4_565 .
C52 Zr C54 53.50(15) . .
C53 Zr C54 32.19(15) . .
C53 Zr C54 95.31(16) 4_565 .
C51 Zr C54 148.48(15) 4_565 .
C51 Zr C54 52.87(13) . .
C1 Zr C54 125.78(11) . .
C3 Zr C54 73.93(13) . 4_565
C52 Zr C54 53.50(15) 4_565 4_565
C52 Zr C54 119.77(18) . 4_565
C53 Zr C54 95.31(16) . 4_565
C53 Zr C54 32.19(15) 4_565 4_565
C51 Zr C54 52.87(13) 4_565 4_565
C51 Zr C54 148.48(15) . 4_565
C1 Zr C54 125.78(11) . 4_565
C54 Zr C54 101.3(2) . 4_565
C3 Zr C50 78.21(10) . .
C52 Zr C50 142.03(17) 4_565 .
C52 Zr C50 53.80(15) . .
C53 Zr C50 53.34(15) . .
C53 Zr C50 126.10(15) 4_565 .
C51 Zr C50 172.42(15) 4_565 .
C51 Zr C50 31.94(14) . .
C1 Zr C50 94.22(10) . .
C54 Zr C50 32.05(13) . .
C54 Zr C50 131.53(14) 4_565 .
C3 Zr C50 78.21(10) . 4_565
C52 Zr C50 53.80(15) 4_565 4_565
C52 Zr C50 142.03(17) . 4_565
C53 Zr C50 126.10(15) . 4_565
C53 Zr C50 53.34(15) 4_565 4_565
C51 Zr C50 31.94(14) 4_565 4_565
C51 Zr C50 172.42(15) . 4_565
C1 Zr C50 94.22(10) . 4_565
C54 Zr C50 131.53(14) . 4_565
C54 Zr C50 32.05(13) 4_565 4_565
C50 Zr C50 155.3(2) . 4_565
C1 B1 C21 113.2(3) . 4_565
C1 B1 C21 113.2(3) . .
C21 B1 C21 108.6(4) 4_565 .
C1 B1 Zr 60.5(2) . .
C21 B1 Zr 124.7(2) 4_565 .
C21 B1 Zr 124.7(2) . .
C2 C1 B1 178.7(5) . .
C2 C1 Zr 92.8(3) . .
B1 C1 Zr 86.0(3) . .
C1 C2 Si11 157.8(4) . .
C1 C2 Zr 62.1(3) . .
Si11 C2 Zr 140.1(2) . .
C12 Si11 C12 111.2(3) 4_565 .
C12 Si11 C2 111.20(17) 4_565 .
C12 Si11 C2 111.20(17) . .
C12 Si11 C13 110.58(19) 4_565 .
C12 Si11 C13 110.58(19) . .
C2 Si11 C13 101.7(3) . .
C4 C3 Zr 170.8(5) . .
C3 C4 Si41 174.5(5) . .
C4 Si41 C42 110.1(3) . 4_565
C4 Si41 C42 110.1(3) . .
C42 Si41 C42 109.2(8) 4_565 .
C4 Si41 C43 109.7(3) . .
C42 Si41 C43 108.9(3) 4_565 .
C42 Si41 C43 108.9(3) . .
C26 C21 C22 114.1(3) . .
C26 C21 B1 122.4(4) . .
C22 C21 B1 123.3(4) . .
F22 C22 C23 116.6(4) . .
F22 C22 C21 120.1(3) . .
C23 C22 C21 123.4(4) . .
F23 C23 C24 120.4(4) . .
F23 C23 C22 120.5(5) . .
C24 C23 C22 119.1(4) . .
F24 C24 C25 120.2(5) . .
F24 C24 C23 119.9(4) . .
C25 C24 C23 119.9(4) . .
F25 C25 C24 119.2(4) . .
F25 C25 C26 121.4(4) . .
C24 C25 C26 119.4(4) . .
F26 C26 C25 116.5(4) . .
F26 C26 C21 119.4(3) . .
C25 C26 C21 124.1(4) . .
C51 C50 C54 105.9(4) . .
C51 C50 C501 126.9(4) . .
C54 C50 C501 127.1(4) . .
C51 C50 Zr 71.4(2) . .
C54 C50 Zr 72.2(2) . .
C501 C50 Zr 123.5(3) . .
C52 C51 C50 109.2(4) . .
C52 C51 Zr 71.9(3) . .
C50 C51 Zr 76.6(2) . .
C53 C52 C51 107.6(4) . .
C53 C52 Zr 75.0(3) . .
C51 C52 Zr 75.4(2) . .
C52 C53 C54 108.6(4) . .
C52 C53 Zr 72.7(2) . .
C54 C53 Zr 75.4(2) . .
C53 C54 C50 108.6(4) . .
C53 C54 Zr 72.4(2) . .
C50 C54 Zr 75.7(2) . .

loop_
_geom_bond_atom_site_label_1
_geom_bond_atom_site_label_2
_geom_bond_distance
_geom_bond_site_symmetry_2
Zr C3 2.266(5) .
Zr C52 2.464(4) 4_565
Zr C52 2.464(4) .
Zr C53 2.492(4) .
Zr C53 2.492(4) 4_565
Zr C51 2.508(4) 4_565
Zr C51 2.508(4) .
Zr C1 2.513(5) .
Zr C54 2.530(4) .
Zr C54 2.530(4) 4_565
Zr C50 2.574(4) .
Zr C50 2.574(4) 4_565
B1 C1 1.594(7) .
B1 C21 1.634(5) 4_565
B1 C21 1.634(5) .
C1 C2 1.209(7) .
C2 Si11 1.870(5) .
Si11 C12 1.855(5) 4_565
Si11 C12 1.855(5) .
Si11 C13 1.871(7) .
C3 C4 1.208(7) .
C4 Si41 1.820(6) .
Si41 C42 1.825(8) 4_565
Si41 C42 1.825(8) .
Si41 C43 1.827(7) .
C21 C26 1.380(5) .
C21 C22 1.397(5) .
C22 F22 1.343(5) .
C22 C23 1.378(6) .
C23 F23 1.341(5) .
C23 C24 1.370(7) .
C24 F24 1.352(5) .
C24 C25 1.364(6) .
C25 F25 1.346(5) .
C25 C26 1.368(5) .
C26 F26 1.349(4) .
C50 C51 1.400(6) .
C50 C54 1.410(6) .
C50 C501 1.489(6) .
C51 C52 1.398(7) .
C52 C53 1.375(7) .
C53 C54 1.393(6) .

loop_
_geom_torsion_atom_site_label_1
_geom_torsion_atom_site_label_2
_geom_torsion_atom_site_label_3
_geom_torsion_atom_site_label_4
_geom_torsion
_geom_torsion_site_symmetry_1
_geom_torsion_site_symmetry_4
C3 Zr B1 C1 0.0 . .
C52 Zr B1 C1 -135.02(13) 4_565 .
C52 Zr B1 C1 135.02(13) . .
C53 Zr B1 C1 136.01(14) . .
C53 Zr B1 C1 -136.01(14) 4_565 .
C51 Zr B1 C1 -103.85(13) 4_565 .
C51 Zr B1 C1 103.85(13) . .
C54 Zr B1 C1 98.68(16) . .
C54 Zr B1 C1 -98.68(16) 4_565 .
C50 Zr B1 C1 82.62(10) . .
C50 Zr B1 C1 -82.62(10) 4_565 .
C3 Zr B1 C21 99.1(4) . 4_565
C52 Zr B1 C21 -35.9(4) 4_565 4_565
C52 Zr B1 C21 -125.9(4) . 4_565
C53 Zr B1 C21 -124.9(3) . 4_565
C53 Zr B1 C21 -36.9(4) 4_565 4_565
C51 Zr B1 C21 -4.8(4) 4_565 4_565
C51 Zr B1 C21 -157.1(4) . 4_565
C1 Zr B1 C21 99.1(4) . 4_565
C54 Zr B1 C21 -162.2(3) . 4_565
C54 Zr B1 C21 0.4(5) 4_565 4_565
C50 Zr B1 C21 -178.3(4) . 4_565
C50 Zr B1 C21 16.5(4) 4_565 4_565
C3 Zr B1 C21 -99.1(4) . .
C52 Zr B1 C21 125.9(4) 4_565 .
C52 Zr B1 C21 35.9(4) . .
C53 Zr B1 C21 36.9(4) . .
C53 Zr B1 C21 124.9(3) 4_565 .
C51 Zr B1 C21 157.1(4) 4_565 .
C51 Zr B1 C21 4.8(4) . .
C1 Zr B1 C21 -99.1(4) . .
C54 Zr B1 C21 -0.4(5) . .
C54 Zr B1 C21 162.2(3) 4_565 .
C50 Zr B1 C21 -16.5(4) . .
C50 Zr B1 C21 178.3(4) 4_565 .
C21 B1 C1 C2 -118.0(3) 4_565 .
C21 B1 C1 C2 118.0(3) . .
Zr B1 C1 C2 0.00(3) . .
C21 B1 C1 Zr -118.0(3) 4_565 .
C21 B1 C1 Zr 118.0(3) . .
C3 Zr C1 C2 0.0 . .
C52 Zr C1 C2 -131.26(13) 4_565 .
C52 Zr C1 C2 131.26(13) . .
C53 Zr C1 C2 112.9(2) . .
C53 Zr C1 C2 -112.9(2) 4_565 .
C51 Zr C1 C2 -109.21(11) 4_565 .
C51 Zr C1 C2 109.21(11) . .
C54 Zr C1 C2 72.37(14) . .
C54 Zr C1 C2 -72.37(14) 4_565 .
C50 Zr C1 C2 78.40(10) . .
C50 Zr C1 C2 -78.40(10) 4_565 .
C3 Zr C1 B1 180.0 . .
C52 Zr C1 B1 48.74(13) 4_565 .
C52 Zr C1 B1 -48.74(13) . .
C53 Zr C1 B1 -67.1(2) . .
C53 Zr C1 B1 67.1(2) 4_565 .
C51 Zr C1 B1 70.79(11) 4_565 .
C51 Zr C1 B1 -70.79(11) . .
C54 Zr C1 B1 -107.63(14) . .
C54 Zr C1 B1 107.63(14) 4_565 .
C50 Zr C1 B1 -101.60(10) . .
C50 Zr C1 B1 101.60(10) 4_565 .
B1 C1 C2 Si11 180.00(3) . .
Zr C1 C2 Si11 180.000(2) . .
B1 C1 C2 Zr 0.00(3) . .
C3 Zr C2 C1 180.0 . .
C52 Zr C2 C1 59.60(15) 4_565 .
C52 Zr C2 C1 -59.60(15) . .
C53 Zr C2 C1 -98.2(2) . .
C53 Zr C2 C1 98.2(2) 4_565 .
C51 Zr C2 C1 70.75(10) 4_565 .
C51 Zr C2 C1 -70.75(10) . .
C54 Zr C2 C1 -121.34(11) . .
C54 Zr C2 C1 121.34(11) 4_565 .
C50 Zr C2 C1 -102.29(10) . .
C50 Zr C2 C1 102.29(10) 4_565 .
C3 Zr C2 Si11 0.0 . .
C52 Zr C2 Si11 -120.40(15) 4_565 .
C52 Zr C2 Si11 120.40(15) . .
C53 Zr C2 Si11 81.8(2) . .
C53 Zr C2 Si11 -81.8(2) 4_565 .
C51 Zr C2 Si11 -109.25(10) 4_565 .
C51 Zr C2 Si11 109.25(10) . .
C1 Zr C2 Si11 180.000(1) . .
C54 Zr C2 Si11 58.66(11) . .
C54 Zr C2 Si11 -58.66(11) 4_565 .
C50 Zr C2 Si11 77.71(10) . .
C50 Zr C2 Si11 -77.71(10) 4_565 .
C1 C2 Si11 C12 117.74(18) . 4_565
Zr C2 Si11 C12 -62.26(18) . 4_565
C1 C2 Si11 C12 -117.74(18) . .
Zr C2 Si11 C12 62.26(18) . .
C1 C2 Si11 C13 0.000(2) . .
Zr C2 Si11 C13 180.0 . .
C52 Zr C3 C4 -61.9(2) 4_565 .
C52 Zr C3 C4 61.9(2) . .
C53 Zr C3 C4 38.44(12) . .
C53 Zr C3 C4 -38.44(12) 4_565 .
C51 Zr C3 C4 -93.47(12) 4_565 .
C51 Zr C3 C4 93.47(12) . .
C1 Zr C3 C4 180.000(2) . .
C54 Zr C3 C4 53.57(11) . .
C54 Zr C3 C4 -53.57(11) 4_565 .
C50 Zr C3 C4 86.33(10) . .
C50 Zr C3 C4 -86.33(10) 4_565 .
Zr C3 C4 Si41 0.000(4) . .
C3 C4 Si41 C42 119.8(4) . 4_565
C3 C4 Si41 C42 -119.8(4) . .
C3 C4 Si41 C43 0.000(3) . .
C1 B1 C21 C26 -145.7(4) . .
C21 B1 C21 C26 87.8(5) 4_565 .
Zr B1 C21 C26 -76.5(4) . .
C1 B1 C21 C22 39.2(5) . .
C21 B1 C21 C22 -87.3(5) 4_565 .
Zr B1 C21 C22 108.4(4) . .
C26 C21 C22 F22 -178.8(4) . .
B1 C21 C22 F22 -3.3(6) . .
C26 C21 C22 C23 0.2(6) . .
B1 C21 C22 C23 175.6(4) . .
F22 C22 C23 F23 -0.5(6) . .
C21 C22 C23 F23 -179.5(4) . .
F22 C22 C23 C24 178.4(4) . .
C21 C22 C23 C24 -0.6(7) . .
F23 C23 C24 F24 -1.4(7) . .
C22 C23 C24 F24 179.8(4) . .
F23 C23 C24 C25 179.3(4) . .
C22 C23 C24 C25 0.5(7) . .
F24 C24 C25 F25 1.2(6) . .
C23 C24 C25 F25 -179.6(4) . .
F24 C24 C25 C26 -179.2(4) . .
C23 C24 C25 C26 0.1(7) . .
F25 C25 C26 F26 -0.2(6) . .
C24 C25 C26 F26 -179.9(4) . .
F25 C25 C26 C21 179.1(4) . .
C24 C25 C26 C21 -0.6(6) . .
C22 C21 C26 F26 179.7(3) . .
B1 C21 C26 F26 4.2(5) . .
C22 C21 C26 C25 0.4(5) . .
B1 C21 C26 C25 -175.1(4) . .
C3 Zr C50 C51 167.2(3) . .
C52 Zr C50 C51 -56.1(4) 4_565 .
C52 Zr C50 C51 -37.0(3) . .
C53 Zr C50 C51 -77.4(3) . .
C53 Zr C50 C51 -95.9(3) 4_565 .
C51 Zr C50 C51 -14.2(11) 4_565 .
C1 Zr C50 C51 74.9(3) . .
C54 Zr C50 C51 -114.3(4) . .
C54 Zr C50 C51 -137.0(3) 4_565 .
C50 Zr C50 C51 -175.4(4) 4_565 .
C3 Zr C50 C54 -78.5(3) . .
C52 Zr C50 C54 58.3(4) 4_565 .
C52 Zr C50 C54 77.3(3) . .
C53 Zr C50 C54 36.9(3) . .
C53 Zr C50 C54 18.4(3) 4_565 .
C51 Zr C50 C54 100.1(11) 4_565 .
C51 Zr C50 C54 114.3(4) . .
C1 Zr C50 C54 -170.8(3) . .
C54 Zr C50 C54 -22.7(3) 4_565 .
C50 Zr C50 C54 -61.1(5) 4_565 .
C3 Zr C50 C501 44.7(4) . .
C52 Zr C50 C501 -178.5(4) 4_565 .
C52 Zr C50 C501 -159.5(5) . .
C53 Zr C50 C501 160.2(5) . .
C53 Zr C50 C501 141.6(4) 4_565 .
C51 Zr C50 C501 -136.7(10) 4_565 .
C51 Zr C50 C501 -122.4(5) . .
C1 Zr C50 C501 -47.5(4) . .
C54 Zr C50 C501 123.2(5) . .
C54 Zr C50 C501 100.5(4) 4_565 .
C50 Zr C50 C501 62.2(7) 4_565 .
C54 C50 C51 C52 0.6(4) . .
C501 C50 C51 C52 -176.5(4) . .
Zr C50 C51 C52 65.1(3) . .
C54 C50 C51 Zr -64.5(3) . .
C501 C50 C51 Zr 118.4(4) . .
C3 Zr C51 C52 -129.0(3) . .
C52 Zr C51 C52 28.5(2) 4_565 .
C53 Zr C51 C52 -37.8(3) . .
C53 Zr C51 C52 -9.0(3) 4_565 .
C51 Zr C51 C52 61.3(5) 4_565 .
C1 Zr C51 C52 139.2(3) . .
C54 Zr C51 C52 -78.4(3) . .
C54 Zr C51 C52 -38.3(4) 4_565 .
C50 Zr C51 C52 -115.7(4) . .
C50 Zr C51 C52 49.5(12) 4_565 .
C3 Zr C51 C50 -13.3(3) . .
C52 Zr C51 C50 144.2(3) 4_565 .
C52 Zr C51 C50 115.7(4) . .
C53 Zr C51 C50 77.9(3) . .
C53 Zr C51 C50 106.7(3) 4_565 .
C51 Zr C51 C50 177.1(2) 4_565 .
C1 Zr C51 C50 -105.1(3) . .
C54 Zr C51 C50 37.3(2) . .
C54 Zr C51 C50 77.4(4) 4_565 .
C50 Zr C51 C50 165.2(11) 4_565 .
C50 C51 C52 C53 0.6(5) . .
Zr C51 C52 C53 68.8(3) . .
C50 C51 C52 Zr -68.2(3) . .
C3 Zr C52 C53 -46.8(4) . .
C52 Zr C52 C53 91.5(3) 4_565 .
C53 Zr C52 C53 59.3(3) 4_565 .
C51 Zr C52 C53 106.4(3) 4_565 .
C51 Zr C52 C53 -113.1(4) . .
C1 Zr C52 C53 -157.1(3) . .
C54 Zr C52 C53 -36.8(3) . .
C54 Zr C52 C53 44.9(3) 4_565 .
C50 Zr C52 C53 -76.9(3) . .
C50 Zr C52 C53 76.3(4) 4_565 .
C3 Zr C52 C51 66.3(3) . .
C52 Zr C52 C51 -155.4(2) 4_565 .
C53 Zr C52 C51 113.1(4) . .
C53 Zr C52 C51 172.4(3) 4_565 .
C51 Zr C52 C51 -140.4(3) 4_565 .
C1 Zr C52 C51 -43.9(3) . .
C54 Zr C52 C51 76.3(3) . .
C54 Zr C52 C51 158.1(2) 4_565 .
C50 Zr C52 C51 36.2(2) . .
C50 Zr C52 C51 -170.6(2) 4_565 .
C51 C52 C53 C54 -1.6(5) . .
Zr C52 C53 C54 67.5(3) . .
C51 C52 C53 Zr -69.0(3) . .
C3 Zr C53 C52 143.3(3) . .
C52 Zr C53 C52 -88.6(4) 4_565 .
C53 Zr C53 C52 -117.0(3) 4_565 .
C51 Zr C53 C52 -93.5(3) 4_565 .
C51 Zr C53 C52 38.3(3) . .
C1 Zr C53 C52 33.7(4) . .
C54 Zr C53 C52 115.2(4) . .
C54 Zr C53 C52 -142.0(3) 4_565 .
C50 Zr C53 C52 78.5(3) . .
C50 Zr C53 C52 -132.3(3) 4_565 .
C3 Zr C53 C54 28.1(3) . .
C52 Zr C53 C54 156.2(3) 4_565 .
C52 Zr C53 C54 -115.2(4) . .
C53 Zr C53 C54 127.8(2) 4_565 .
C51 Zr C53 C54 151.3(3) 4_565 .
C51 Zr C53 C54 -76.9(3) . .
C1 Zr C53 C54 -81.5(4) . .
C54 Zr C53 C54 102.8(3) 4_565 .
C50 Zr C53 C54 -36.8(2) . .
C50 Zr C53 C54 112.5(3) 4_565 .
C52 C53 C54 C50 2.0(5) . .
Zr C53 C54 C50 67.7(3) . .
C52 C53 C54 Zr -65.7(3) . .
C51 C50 C54 C53 -1.6(4) . .
C501 C50 C54 C53 175.6(4) . .
Zr C50 C54 C53 -65.5(3) . .
C51 C50 C54 Zr 63.9(3) . .
C501 C50 C54 Zr -118.9(4) . .
C3 Zr C54 C53 -151.4(3) . .
C52 Zr C54 C53 -27.8(3) 4_565 .
C52 Zr C54 C53 36.9(3) . .
C53 Zr C54 C53 -50.0(3) 4_565 .
C51 Zr C54 C53 -50.4(4) 4_565 .
C51 Zr C54 C53 78.0(3) . .
C1 Zr C54 C53 126.5(3) . .
C54 Zr C54 C53 -82.0(3) 4_565 .
C50 Zr C54 C53 115.2(4) . .
C50 Zr C54 C53 -94.0(3) 4_565 .
C3 Zr C54 C50 93.4(3) . .
C52 Zr C54 C50 -142.9(3) 4_565 .
C52 Zr C54 C50 -78.3(3) . .
C53 Zr C54 C50 -115.2(4) . .
C53 Zr C54 C50 -165.2(3) 4_565 .
C51 Zr C54 C50 -165.6(3) 4_565 .
C51 Zr C54 C50 -37.2(3) . .
C1 Zr C54 C50 11.4(3) . .
C54 Zr C54 C50 162.85(19) 4_565 .
C50 Zr C54 C50 150.8(3) 4_565 .
